data_7049428
loop_
_publ_author_name
'Zhu, Jiaxing'
'Chen, Junye'
'Qiu, Tianze'
'Deng, Mingli'
'Zheng, Qingshu'
'Chen, Zhenxia'
'Ling, Yun'
'Zhou, Yaming'

_publ_section_title
;
 Cobalt substitution in a flexible metal-organic framework: modulating a
 soft paddle-wheel unit for tunable gate-opening adsorption.
;
_journal_issue 21
_journal_name_full 'Dalton transactions (Cambridge, England : 2003)'
_journal_page_first 7100
_journal_page_last 7104
_journal_paper_doi 10.1039/c9dt00115h
_journal_volume 48
_journal_year 2019
_chemical_formula_moiety 'C18 H11 Co N5 O8.5 Zn, C2 H8 N, H2 O'
_chemical_formula_sum 'C20 H21 Co N6 O9.5 Zn'
_chemical_formula_weight 621.73
_space_group_crystal_system monoclinic
_space_group_IT_number 7
_space_group_name_Hall 'P -2yc'
_space_group_name_H-M_alt 'P 1 c 1'
_symmetry_space_group_name_Hall 'P -2yc'
_symmetry_space_group_name_H-M 'P 1 c 1'
_atom_sites_solution_hydrogens mixed
_audit_creation_method SHELXL-2016/6
_audit_update_record
;
2019-03-02 deposited with the CCDC.    2019-03-08 downloaded from the CCDC.
;
_cell_angle_alpha 90
_cell_angle_beta 105.008(2)
_cell_angle_gamma 90
_cell_formula_units_Z 4
_cell_length_a 8.1101(13)
_cell_length_b 21.350(3)
_cell_length_c 14.109(2)
_cell_measurement_reflns_used 6412
_cell_measurement_temperature 296(2)
_cell_measurement_theta_max 27.48
_cell_measurement_theta_min 2.42
_cell_volume 2359.7(6)
_computing_cell_refinement 'Bruker SAINT'
_computing_data_collection 'Bruker APEX2'
_computing_data_reduction 'Bruker SAINT'
_computing_molecular_graphics 'Bruker SHELXTL'
_computing_publication_material 'Bruker SHELXTL'
_computing_structure_refinement 'SHELXL-2016/6 (Sheldrick, 2016)'
_computing_structure_solution 'SHELXS-97 (Sheldrick, 2008)'
_diffrn_ambient_temperature 296(2)
_diffrn_measured_fraction_theta_full 0.990
_diffrn_measured_fraction_theta_max 0.990
_diffrn_measurement_device_type 'Bruker APEX-II CCD'
_diffrn_measurement_method '\f and \w scans'
_diffrn_radiation_type MoK\a
_diffrn_radiation_wavelength 0.71073
_diffrn_reflns_av_R_equivalents 0.0335
_diffrn_reflns_av_unetI/netI 0.0456
_diffrn_reflns_Laue_measured_fraction_full 0.990
_diffrn_reflns_Laue_measured_fraction_max 0.990
_diffrn_reflns_limit_h_max 9
_diffrn_reflns_limit_h_min -7
_diffrn_reflns_limit_k_max 24
_diffrn_reflns_limit_k_min -25
_diffrn_reflns_limit_l_max 15
_diffrn_reflns_limit_l_min -16
_diffrn_reflns_number 13566
_diffrn_reflns_point_group_measured_fraction_full 0.990
_diffrn_reflns_point_group_measured_fraction_max 0.990
_diffrn_reflns_theta_full 25.150
_diffrn_reflns_theta_max 25.150
_diffrn_reflns_theta_min 0.954
_diffrn_source 'fine focus fiber'
_exptl_absorpt_coefficient_mu 1.786
_exptl_absorpt_correction_T_max 0.836
_exptl_absorpt_correction_T_min 0.646
_exptl_absorpt_correction_type multi-scan
_exptl_absorpt_process_details SADABS
_exptl_crystal_colour violet
_exptl_crystal_density_diffrn 1.745
_exptl_crystal_description block
_exptl_crystal_F_000 1256
_exptl_crystal_size_max 0.250
_exptl_crystal_size_mid 0.250
_exptl_crystal_size_min 0.100
_refine_diff_density_max 1.451
_refine_diff_density_min -0.707
_refine_diff_density_rms 0.153
_refine_ls_abs_structure_details
;
 Refined as a perfect inversion twin.
;
_refine_ls_abs_structure_Flack 0.5
_refine_ls_extinction_method none
_refine_ls_goodness_of_fit_ref 1.072
_refine_ls_hydrogen_treatment constr
_refine_ls_matrix_type full
_refine_ls_number_parameters 680
_refine_ls_number_reflns 6543
_refine_ls_number_restraints 725
_refine_ls_restrained_S_all 1.018
_refine_ls_R_factor_all 0.0496
_refine_ls_R_factor_gt 0.0439
_refine_ls_shift/su_max 0.001
_refine_ls_shift/su_mean 0.000
_refine_ls_structure_factor_coef Fsqd
_refine_ls_weighting_details 'w=1/[\s^2^(Fo^2^)+(0.0695P)^2^+8.3523P] where P=(Fo^2^+2Fc^2^)/3'
_refine_ls_weighting_scheme calc
_refine_ls_wR_factor_gt 0.1225
_refine_ls_wR_factor_ref 0.1305
_reflns_Friedel_coverage 0.994
_reflns_Friedel_fraction_full 0.990
_reflns_Friedel_fraction_max 0.990
_reflns_number_gt 6071
_reflns_number_total 6543
_reflns_threshold_expression 'I > 2\s(I)'
_cod_data_source_file c9dt00115h2.cif
_cod_data_source_block MAC-6'-Zn1Co1
_cod_depositor_comments 'Adding full bibliography for 7049426--7049429.cif.'
_cod_original_formula_sum 'C20 H21 Co N6 O9.50 Zn'
_cod_database_code 7049428
_shelx_shelxl_version_number 2016/6
_shelx_space_group_comment
;
The symmetry employed for this shelxl refinement is uniquely defined
by the following loop, which should always be used as a source of
symmetry information in preference to the above space-group names.
They are only intended as comments.
;
_shelx_estimated_absorpt_t_min 0.664
_shelx_estimated_absorpt_t_max 0.842

loop_
_space_group_symop_operation_xyz
'x, y, z'
'x, -y, z+1/2'

loop_
_atom_site_label
_atom_site_type_symbol
_atom_site_fract_x
_atom_site_fract_y
_atom_site_fract_z
_atom_site_U_iso_or_equiv
_atom_site_adp_type
_atom_site_occupancy
_atom_site_site_symmetry_order
_atom_site_calc_flag
_atom_site_refinement_flags_posn
_atom_site_refinement_flags_adp
_atom_site_refinement_flags_occupancy
Co1 Co -0.30599(14) 0.66919(5) 0.38633(8) 0.0133(3) Uani 0.5 1 d . . P
Zn1 Zn -0.30599(14) 0.66919(5) 0.38633(8) 0.0133(3) Uani 0.5 1 d . . P
Co2 Co -0.23394(14) 0.83391(5) 0.36069(7) 0.0127(3) Uani 0.5 1 d . . P
Zn2 Zn -0.23394(14) 0.83391(5) 0.36069(7) 0.0127(3) Uani 0.5 1 d . . P
Co3 Co -0.01705(16) 0.77780(5) 0.79867(8) 0.0181(3) Uani 0.5 1 d . . P
Zn3 Zn -0.01705(16) 0.77780(5) 0.79867(8) 0.0181(3) Uani 0.5 1 d . . P
Co4 Co -0.57137(16) 0.72877(5) -0.03915(8) 0.0166(3) Uani 0.5 1 d . . P
Zn4 Zn -0.57137(16) 0.72877(5) -0.03915(8) 0.0166(3) Uani 0.5 1 d . . P
N1 N -0.2117(12) 0.7286(4) 0.4960(6) 0.0165(18) Uani 1 1 d . U .
N2 N -0.2133(12) 0.7940(4) 0.4875(6) 0.0169(17) Uani 1 1 d . U .
N3 N -0.1147(11) 0.7688(4) 0.6462(6) 0.0164(17) Uani 1 1 d . U .
N4 N -0.1386(16) 0.6588(4) 0.6299(7) 0.033(3) Uani 1 1 d . U .
H4A H -0.100917 0.653031 0.692054 0.040 Uiso 1 1 calc R U .
H4B H -0.166478 0.627230 0.591210 0.040 Uiso 1 1 calc R U .
N5 N -0.1380(13) 0.8765(4) 0.6006(6) 0.022(2) Uani 1 1 d . U .
H5A H -0.165627 0.903946 0.554533 0.026 Uiso 1 1 calc R U .
H5B H -0.099588 0.888410 0.660533 0.026 Uiso 1 1 calc R U .
N6 N -0.3298(12) 0.7100(4) 0.2592(6) 0.0172(18) Uani 1 1 d . U .
N7 N -0.3522(12) 0.7760(4) 0.2534(6) 0.0180(18) Uani 1 1 d . U .
N8 N -0.4447(11) 0.7353(4) 0.1034(6) 0.0136(16) Uani 1 1 d . U .
N9 N -0.3860(14) 0.6290(4) 0.1408(7) 0.026(2) Uani 1 1 d . U .
H9A H -0.348806 0.600623 0.184380 0.032 Uiso 1 1 calc R U .
H9B H -0.423715 0.618670 0.080115 0.032 Uiso 1 1 calc R U .
N10 N -0.4690(14) 0.8453(4) 0.1222(7) 0.029(2) Uani 1 1 d . U .
H10A H -0.457628 0.877336 0.160412 0.034 Uiso 1 1 calc R U .
H10B H -0.511958 0.849762 0.060158 0.034 Uiso 1 1 calc R U .
N11 N 0.1070(13) 0.7897(4) 0.1392(7) 0.0262(19) Uani 1 1 d . . .
H11B H 0.160367 0.796044 0.093630 0.031 Uiso 1 1 d R U .
H11A H 0.104571 0.827173 0.164420 0.031 Uiso 1 1 d R U .
N12 N 0.3894(14) 0.7079(4) 0.5702(7) 0.031(2) Uani 1 1 d . . .
H12B H 0.413636 0.678474 0.619354 0.037 Uiso 1 1 d R U .
H12A H 0.446113 0.686059 0.531957 0.037 Uiso 1 1 d R U .
O1 O -0.1570(12) 0.5998(3) 0.4295(6) 0.0301(19) Uani 1 1 d . . .
O2 O -0.2165(12) 0.5426(4) 0.2931(6) 0.032(2) Uani 1 1 d . . .
O3 O 0.0177(10) 0.3162(3) 0.3329(5) 0.0186(15) Uani 1 1 d . . .
O4 O 0.2010(10) 0.2943(3) 0.4749(5) 0.0162(14) Uani 1 1 d . . .
O5 O 0.4661(9) 0.3518(3) 0.9057(5) 0.0210(16) Uani 1 1 d . . .
O6 O 0.4385(13) 0.4210(4) 1.0177(5) 0.038(2) Uani 1 1 d . . .
O7 O 0.5033(10) 0.6485(3) 0.9207(5) 0.0233(17) Uani 1 1 d . . .
O8 O 0.5059(11) 0.6677(3) 0.7669(5) 0.0294(18) Uani 1 1 d . . .
O9 O -0.0062(11) 0.8395(3) 0.3327(6) 0.0222(16) Uani 1 1 d . . .
O10 O 0.0838(12) 0.9007(3) 0.2294(5) 0.0319(19) Uani 1 1 d . . .
O11 O -0.0474(10) 1.1285(3) 0.3056(5) 0.0228(17) Uani 1 1 d . . .
O12 O 0.0881(11) 1.1627(3) 0.4506(5) 0.0280(18) Uani 1 1 d . . .
O13 O 0.6371(12) 1.0914(3) 0.8149(6) 0.0286(19) Uani 1 1 d . . .
O14 O 0.6964(12) 1.0336(3) 0.9502(6) 0.031(2) Uani 1 1 d . . .
O15 O 0.4747(9) 0.8102(3) 0.9100(5) 0.0171(14) Uani 1 1 d . . .
O16 O 0.2421(10) 0.7904(3) 0.7920(5) 0.0177(15) Uani 1 1 d . . .
O17 O -0.2508(11) 0.7624(3) 0.8331(6) 0.0313(18) Uani 1 1 d . . .
H17A H -0.309563 0.797237 0.843016 0.038 Uiso 1 1 d R U .
H17B H -0.330785 0.732024 0.816472 0.038 Uiso 1 1 d R U .
C1 C -0.1425(15) 0.5507(5) 0.3798(8) 0.022(2) Uani 1 1 d . . .
C2 C -0.0261(15) 0.5008(4) 0.4352(7) 0.019(2) Uani 1 1 d . . .
C3 C -0.0179(14) 0.4414(5) 0.3973(8) 0.019(2) Uani 1 1 d . . .
H3 H -0.083771 0.431497 0.334761 0.023 Uiso 1 1 calc R U .
C4 C 0.0890(15) 0.3967(5) 0.4530(8) 0.021(2) Uani 1 1 d . U .
C5 C 0.1050(14) 0.3321(4) 0.4180(8) 0.015(2) Uani 1 1 d . . .
C6 C 0.1910(15) 0.4126(5) 0.5473(8) 0.022(2) Uani 1 1 d . . .
H6 H 0.266058 0.383252 0.583665 0.026 Uiso 1 1 calc R U .
C7 C 0.0737(15) 0.5150(5) 0.5303(7) 0.021(2) Uani 1 1 d . . .
H7 H 0.066806 0.554837 0.555720 0.025 Uiso 1 1 calc R U .
C8 C 0.1797(14) 0.4721(4) 0.5859(7) 0.017(2) Uani 1 1 d . . .
C9 C 0.2844(15) 0.4882(5) 0.6864(7) 0.020(2) Uani 1 1 d . . .
C10 C 0.3422(13) 0.5492(4) 0.7115(7) 0.0160(19) Uani 1 1 d . . .
H10 H 0.324387 0.579827 0.663005 0.019 Uiso 1 1 calc R U .
C11 C 0.3243(14) 0.4423(5) 0.7607(7) 0.019(2) Uani 1 1 d . . .
H11 H 0.294547 0.400739 0.745310 0.022 Uiso 1 1 calc R U .
C12 C 0.4084(15) 0.4586(5) 0.8574(7) 0.021(2) Uani 1 1 d . . .
C13 C 0.4425(15) 0.4080(5) 0.9337(8) 0.024(2) Uani 1 1 d . . .
C14 C 0.4521(14) 0.5197(4) 0.8805(7) 0.018(2) Uani 1 1 d . . .
H14 H 0.499560 0.530752 0.945599 0.022 Uiso 1 1 calc R U .
C15 C 0.4268(13) 0.5651(4) 0.8086(7) 0.0160(18) Uani 1 1 d . . .
C16 C 0.4836(14) 0.6314(4) 0.8314(7) 0.0188(19) Uani 1 1 d . . .
C17 C 0.0497(14) 0.8919(4) 0.3088(7) 0.0181(19) Uani 1 1 d . . .
C18 C 0.0839(14) 0.9431(5) 0.3847(7) 0.020(2) Uani 1 1 d . . .
C19 C 0.0449(13) 1.0046(4) 0.3558(7) 0.0179(19) Uani 1 1 d . . .
H19 H -0.003341 1.014065 0.290103 0.021 Uiso 1 1 calc R U .
C20 C 0.0782(13) 1.0520(4) 0.4255(7) 0.0164(19) Uani 1 1 d . . .
C21 C 0.0381(14) 1.1177(4) 0.3938(7) 0.020(2) Uani 1 1 d . . .
C22 C 0.1599(13) 1.0380(4) 0.5226(7) 0.0140(18) Uani 1 1 d . . .
H22 H 0.188439 1.070255 0.568124 0.017 Uiso 1 1 calc R U .
C23 C 0.1593(13) 0.9294(5) 0.4831(7) 0.0162(19) Uani 1 1 d . . .
H23 H 0.182963 0.888021 0.502579 0.019 Uiso 1 1 calc R U .
C24 C 0.1991(13) 0.9772(4) 0.5523(7) 0.0164(19) Uani 1 1 d . . .
C25 C 0.2939(14) 0.9619(4) 0.6550(7) 0.018(2) Uani 1 1 d . . .
C26 C 0.2794(13) 0.9045(4) 0.6983(7) 0.0132(18) Uani 1 1 d . . .
H26 H 0.202194 0.875133 0.663893 0.016 Uiso 1 1 calc R U .
C27 C 0.4062(15) 1.0057(4) 0.7119(8) 0.018(2) Uani 1 1 d . . .
H27 H 0.413892 1.045288 0.685949 0.021 Uiso 1 1 calc R U .
C28 C 0.5055(14) 0.9924(4) 0.8046(7) 0.017(2) Uani 1 1 d . . .
C29 C 0.6219(15) 1.0412(4) 0.8635(7) 0.020(2) Uani 1 1 d . . .
C30 C 0.4910(15) 0.9338(4) 0.8470(8) 0.018(2) Uani 1 1 d . . .
H30 H 0.555161 0.924494 0.910139 0.022 Uiso 1 1 calc R U .
C31 C 0.3779(13) 0.8900(4) 0.7922(7) 0.0125(18) Uani 1 1 d . . .
C32 C 0.3611(15) 0.8263(4) 0.8324(8) 0.017(2) Uani 1 1 d . . .
C33 C -0.1536(15) 0.7159(5) 0.5939(8) 0.017(2) Uani 1 1 d . . .
C34 C -0.1544(13) 0.8161(5) 0.5793(7) 0.0128(18) Uani 1 1 d . . .
C35 C -0.3853(13) 0.6889(5) 0.1673(7) 0.0146(19) Uani 1 1 d . . .
C36 C -0.4188(15) 0.7875(5) 0.1602(8) 0.017(2) Uani 1 1 d . . .
C37 C -0.0615(15) 0.7632(7) 0.1016(9) 0.044(3) Uani 1 1 d . . .
H37A H -0.053694 0.725966 0.064954 0.067 Uiso 1 1 calc R U .
H37B H -0.133709 0.793125 0.059669 0.067 Uiso 1 1 calc R U .
H37C H -0.108951 0.752993 0.155377 0.067 Uiso 1 1 calc R U .
C38 C 0.218(2) 0.7494(7) 0.2168(10) 0.052(4) Uani 1 1 d . . .
H38A H 0.162175 0.742194 0.268108 0.078 Uiso 1 1 calc R U .
H38B H 0.324970 0.770108 0.243433 0.078 Uiso 1 1 calc R U .
H38C H 0.237657 0.710093 0.188626 0.078 Uiso 1 1 calc R U .
C39 C 0.4450(18) 0.7726(5) 0.5873(10) 0.038(3) Uani 1 1 d . . .
H39A H 0.417871 0.794881 0.526078 0.058 Uiso 1 1 calc R U .
H39B H 0.566099 0.773733 0.615585 0.058 Uiso 1 1 calc R U .
H39C H 0.387792 0.791891 0.631355 0.058 Uiso 1 1 calc R U .
C40 C 0.202(2) 0.7025(8) 0.5343(12) 0.054(4) Uani 1 1 d . . .
H40A H 0.148889 0.731166 0.569625 0.081 Uiso 1 1 calc R U .
H40B H 0.168091 0.660485 0.544336 0.081 Uiso 1 1 calc R U .
H40C H 0.167921 0.712307 0.465597 0.081 Uiso 1 1 calc R U .
O20 O 0.7437(13) 0.5258(4) 0.6212(6) 0.049(3) Uani 1 1 d . . .
O21 O 0.767(2) 0.9417(8) 0.0931(12) 0.122(7) Uani 1 1 d . . .

loop_
_atom_site_aniso_label
_atom_site_aniso_U_11
_atom_site_aniso_U_22
_atom_site_aniso_U_33
_atom_site_aniso_U_23
_atom_site_aniso_U_13
_atom_site_aniso_U_12
Co1 0.0192(7) 0.0132(5) 0.0037(5) 0.0003(4) -0.0038(5) 0.0014(5)
Zn1 0.0192(7) 0.0132(5) 0.0037(5) 0.0003(4) -0.0038(5) 0.0014(5)
Co2 0.0184(6) 0.0130(5) 0.0025(6) 0.0000(4) -0.0050(5) 0.0009(5)
Zn2 0.0184(6) 0.0130(5) 0.0025(6) 0.0000(4) -0.0050(5) 0.0009(5)
Co3 0.0212(7) 0.0182(6) 0.0105(6) 0.0017(5) -0.0035(5) -0.0015(5)
Zn3 0.0212(7) 0.0182(6) 0.0105(6) 0.0017(5) -0.0035(5) -0.0015(5)
Co4 0.0194(7) 0.0197(6) 0.0072(6) -0.0005(5) -0.0032(5) -0.0028(5)
Zn4 0.0194(7) 0.0197(6) 0.0072(6) -0.0005(5) -0.0032(5) -0.0028(5)
N1 0.022(5) 0.015(3) 0.007(3) -0.004(3) -0.006(3) 0.001(3)
N2 0.023(5) 0.013(3) 0.012(3) -0.004(3) 0.001(3) -0.004(3)
N3 0.016(4) 0.020(3) 0.008(3) 0.000(3) -0.006(3) -0.003(3)
N4 0.063(8) 0.021(4) 0.008(4) -0.004(3) -0.005(5) 0.001(4)
N5 0.036(6) 0.019(4) 0.005(4) -0.001(3) -0.004(4) -0.003(4)
N6 0.021(5) 0.018(3) 0.009(3) 0.001(3) -0.003(3) 0.002(3)
N7 0.022(5) 0.016(3) 0.009(3) 0.004(3) -0.008(3) 0.000(3)
N8 0.017(4) 0.015(3) 0.006(3) 0.000(3) -0.003(3) 0.003(3)
N9 0.048(7) 0.015(4) 0.007(4) 0.001(3) -0.007(4) 0.004(4)
N10 0.053(7) 0.016(4) 0.007(4) 0.003(3) -0.010(4) 0.010(4)
N11 0.024(5) 0.033(5) 0.020(5) -0.003(4) 0.003(4) -0.003(4)
N12 0.034(6) 0.036(4) 0.023(5) -0.003(4) 0.008(4) 0.005(4)
O1 0.045(5) 0.022(3) 0.014(4) -0.001(3) -0.008(4) 0.011(3)
O2 0.044(6) 0.030(4) 0.011(3) -0.003(3) -0.014(3) 0.013(4)
O3 0.023(4) 0.014(3) 0.012(3) -0.002(2) -0.008(3) 0.006(3)
O4 0.014(4) 0.022(3) 0.012(3) 0.001(3) 0.001(3) 0.005(3)
O5 0.012(4) 0.030(3) 0.021(4) 0.005(3) 0.003(3) 0.007(3)
O6 0.063(7) 0.038(4) 0.008(3) 0.002(3) 0.002(4) 0.006(4)
O7 0.029(5) 0.029(4) 0.007(3) -0.007(3) -0.003(3) 0.005(3)
O8 0.044(5) 0.026(3) 0.012(3) -0.002(3) -0.003(3) -0.012(3)
O9 0.026(4) 0.020(3) 0.019(4) 0.000(3) 0.004(3) -0.001(3)
O10 0.052(6) 0.029(4) 0.019(4) -0.002(3) 0.017(4) -0.007(4)
O11 0.030(5) 0.025(3) 0.009(3) 0.008(3) -0.002(3) -0.002(3)
O12 0.042(5) 0.019(3) 0.019(4) -0.001(3) -0.001(3) 0.002(3)
O13 0.043(5) 0.016(3) 0.016(4) 0.005(3) -0.013(4) -0.011(3)
O14 0.045(5) 0.024(4) 0.015(3) 0.002(3) -0.012(4) -0.008(4)
O15 0.017(4) 0.021(3) 0.011(3) 0.007(3) 0.000(3) -0.002(3)
O16 0.015(3) 0.022(3) 0.016(3) -0.002(3) 0.003(3) -0.004(3)
O17 0.028(4) 0.033(4) 0.036(4) -0.015(3) 0.014(4) -0.014(3)
C1 0.023(6) 0.019(4) 0.017(4) -0.001(3) -0.007(4) 0.002(4)
C2 0.026(6) 0.018(4) 0.010(4) 0.000(3) -0.001(4) -0.001(4)
C3 0.015(5) 0.023(4) 0.013(5) -0.001(3) -0.008(4) 0.002(4)
C4 0.025(5) 0.018(4) 0.013(4) -0.001(3) -0.008(4) 0.000(4)
C5 0.015(5) 0.022(4) 0.010(4) -0.002(3) 0.003(4) 0.001(3)
C6 0.024(6) 0.021(4) 0.014(5) -0.001(3) -0.008(4) 0.006(4)
C7 0.031(6) 0.018(4) 0.010(4) -0.003(3) 0.000(4) 0.000(4)
C8 0.021(5) 0.021(4) 0.006(4) -0.001(3) 0.000(4) -0.002(4)
C9 0.025(6) 0.023(4) 0.009(4) 0.001(3) -0.004(4) 0.004(4)
C10 0.014(5) 0.022(4) 0.012(4) 0.000(3) 0.004(4) 0.005(4)
C11 0.016(5) 0.021(4) 0.013(4) -0.002(3) -0.007(4) 0.001(4)
C12 0.029(6) 0.026(4) 0.007(4) -0.002(3) 0.002(4) 0.007(4)
C13 0.025(6) 0.026(4) 0.015(4) 0.000(3) -0.003(4) 0.001(4)
C14 0.021(6) 0.025(4) 0.006(4) -0.005(3) -0.001(4) 0.003(4)
C15 0.013(5) 0.023(4) 0.012(4) -0.002(3) 0.002(4) 0.001(4)
C16 0.017(5) 0.024(4) 0.014(4) -0.002(3) 0.001(4) 0.000(4)
C17 0.019(5) 0.022(4) 0.010(4) 0.002(3) -0.001(4) 0.000(4)
C18 0.018(5) 0.023(4) 0.014(4) 0.001(3) -0.006(4) 0.000(4)
C19 0.013(5) 0.027(4) 0.010(4) 0.004(3) -0.003(4) 0.000(4)
C20 0.010(5) 0.024(4) 0.014(4) 0.005(3) 0.002(4) 0.001(4)
C21 0.022(6) 0.023(4) 0.013(4) 0.004(3) 0.001(4) -0.003(4)
C22 0.010(5) 0.021(4) 0.011(4) 0.001(3) 0.003(4) -0.004(4)
C23 0.012(5) 0.023(4) 0.013(4) 0.003(3) 0.001(4) -0.001(4)
C24 0.013(5) 0.021(4) 0.013(4) 0.003(3) -0.001(4) -0.003(4)
C25 0.019(5) 0.020(4) 0.009(4) -0.003(3) -0.003(4) -0.001(4)
C26 0.007(5) 0.019(4) 0.011(4) -0.003(3) -0.002(4) 0.002(3)
C27 0.022(5) 0.013(4) 0.014(4) 0.002(3) -0.001(4) -0.003(4)
C28 0.017(5) 0.021(4) 0.010(4) -0.001(3) -0.001(4) -0.005(4)
C29 0.027(6) 0.015(4) 0.012(4) 0.001(3) -0.005(4) -0.002(4)
C30 0.022(6) 0.020(4) 0.009(4) 0.002(3) -0.002(4) 0.000(4)
C31 0.007(5) 0.023(4) 0.005(4) 0.000(3) -0.003(3) 0.001(3)
C32 0.020(5) 0.016(4) 0.010(4) -0.001(3) -0.003(4) 0.000(3)
C33 0.017(5) 0.023(4) 0.007(4) 0.001(3) -0.002(4) 0.001(4)
C34 0.009(5) 0.020(4) 0.008(4) 0.001(3) -0.002(4) 0.001(4)
C35 0.013(5) 0.021(4) 0.008(4) 0.000(3) -0.001(4) 0.000(4)
C36 0.024(6) 0.017(4) 0.007(4) 0.000(3) -0.003(4) 0.001(4)
C37 0.009(5) 0.099(10) 0.031(7) -0.017(6) 0.015(5) -0.019(6)
C38 0.041(8) 0.071(10) 0.037(7) 0.013(7) -0.002(6) 0.017(7)
C39 0.034(7) 0.039(6) 0.038(7) -0.003(5) 0.001(6) 0.000(5)
C40 0.042(7) 0.062(9) 0.055(9) -0.006(7) 0.005(7) -0.013(7)
O20 0.053(7) 0.056(6) 0.035(5) 0.011(4) 0.005(5) -0.008(5)
O21 0.071(10) 0.149(14) 0.128(13) 0.108(12) -0.007(9) -0.026(9)

loop_
_atom_type_symbol
_atom_type_description
_atom_type_scat_dispersion_real
_atom_type_scat_dispersion_imag
_atom_type_scat_source
C C 0.0033 0.0016 'International Tables Vol C Tables 4.2.6.8 and 6.1.1.4'
H H 0.0000 0.0000 'International Tables Vol C Tables 4.2.6.8 and 6.1.1.4'
N N 0.0061 0.0033 'International Tables Vol C Tables 4.2.6.8 and 6.1.1.4'
O O 0.0106 0.0060 'International Tables Vol C Tables 4.2.6.8 and 6.1.1.4'
Co Co 0.3494 0.9721 'International Tables Vol C Tables 4.2.6.8 and 6.1.1.4'
Zn Zn 0.2839 1.4301 'International Tables Vol C Tables 4.2.6.8 and 6.1.1.4'

loop_
_geom_angle_atom_site_label_1
_geom_angle_atom_site_label_2
_geom_angle_atom_site_label_3
_geom_angle
_geom_angle_site_symmetry_1
_geom_angle_site_symmetry_3
O1 Co1 N6 122.8(4) . .
O1 Co1 O5 108.4(4) . 2_464
N6 Co1 O5 110.6(4) . 2_464
O1 Co1 N1 99.3(3) . .
N6 Co1 N1 110.8(4) . .
O5 Co1 N1 102.7(3) 2_464 .
O13 Co2 N2 125.5(3) 2_474 .
O13 Co2 O9 109.6(3) 2_474 .
N2 Co2 O9 110.2(4) . .
O13 Co2 N7 98.4(3) 2_474 .
N2 Co2 N7 109.6(3) . .
O9 Co2 N7 100.1(3) . .
O11 Co3 O3 163.9(3) 2_575 2_565
O11 Co3 N3 97.0(3) 2_575 .
O3 Co3 N3 98.3(3) 2_565 .
O11 Co3 O17 90.9(3) 2_575 .
O3 Co3 O17 82.6(3) 2_565 .
N3 Co3 O17 95.7(3) . .
O11 Co3 O16 90.6(3) 2_575 .
O3 Co3 O16 93.2(3) 2_565 .
N3 Co3 O16 94.6(3) . .
O17 Co3 O16 169.3(3) . .
O7 Co4 O15 124.9(3) 1_454 1_454
O7 Co4 O4 100.3(3) 1_454 2_464
O15 Co4 O4 122.2(3) 1_454 2_464
O7 Co4 N8 103.6(3) 1_454 .
O15 Co4 N8 102.1(3) 1_454 .
O4 Co4 N8 99.5(3) 2_464 .
C33 N1 N2 106.1(8) . .
C33 N1 Co1 128.4(7) . .
N2 N1 Co1 125.1(6) . .
C34 N2 N1 106.0(8) . .
C34 N2 Co2 130.9(7) . .
N1 N2 Co2 120.7(6) . .
C33 N3 C34 105.2(9) . .
C33 N3 Co3 127.8(7) . .
C34 N3 Co3 127.0(7) . .
C33 N4 H4A 120.0 . .
C33 N4 H4B 120.0 . .
H4A N4 H4B 120.0 . .
C34 N5 H5A 120.0 . .
C34 N5 H5B 120.0 . .
H5A N5 H5B 120.0 . .
C35 N6 N7 105.8(8) . .
C35 N6 Co1 131.9(7) . .
N7 N6 Co1 118.3(6) . .
C36 N7 N6 105.0(8) . .
C36 N7 Co2 129.5(7) . .
N6 N7 Co2 122.8(6) . .
C35 N8 C36 103.7(9) . .
C35 N8 Co4 128.4(7) . .
C36 N8 Co4 127.4(7) . .
C35 N9 H9A 120.0 . .
C35 N9 H9B 120.0 . .
H9A N9 H9B 120.0 . .
C36 N10 H10A 120.0 . .
C36 N10 H10B 120.0 . .
H10A N10 H10B 120.0 . .
C37 N11 C38 112.0(11) . .
C37 N11 H11B 113.1 . .
C38 N11 H11B 108.0 . .
C37 N11 H11A 112.7 . .
C38 N11 H11A 107.5 . .
H11B N11 H11A 103.0 . .
C39 N12 C40 112.3(11) . .
C39 N12 H12B 122.0 . .
C40 N12 H12B 101.9 . .
C39 N12 H12A 113.4 . .
C40 N12 H12A 112.6 . .
H12B N12 H12A 93.0 . .
C1 O1 Co1 126.9(7) . .
C5 O3 Co3 119.3(6) . 2_564
C5 O4 Co4 122.6(6) . 2_665
C13 O5 Co1 117.9(7) . 2_665
C16 O7 Co4 124.6(6) . 1_656
C17 O9 Co2 120.9(7) . .
C21 O11 Co3 100.6(6) . 2_574
C29 O13 Co2 128.8(7) . 2_675
C32 O15 Co4 112.9(6) . 1_656
C32 O16 Co3 135.1(7) . .
Co3 O17 H17A 116.5 . .
Co3 O17 H17B 133.0 . .
H17A O17 H17B 104.8 . .
O2 C1 O1 124.7(10) . .
O2 C1 C2 119.9(9) . .
O1 C1 C2 115.4(9) . .
C3 C2 C7 119.4(9) . .
C3 C2 C1 122.3(9) . .
C7 C2 C1 118.2(9) . .
C2 C3 C4 119.8(10) . .
C2 C3 H3 120.1 . .
C4 C3 H3 120.1 . .
C3 C4 C6 119.6(9) . .
C3 C4 C5 123.2(10) . .
C6 C4 C5 117.2(9) . .
O4 C5 O3 122.1(9) . .
O4 C5 C4 118.6(9) . .
O3 C5 C4 119.2(9) . .
C8 C6 C4 120.3(10) . .
C8 C6 H6 119.8 . .
C4 C6 H6 119.8 . .
C8 C7 C2 121.8(9) . .
C8 C7 H7 119.1 . .
C2 C7 H7 119.1 . .
C7 C8 C6 119.0(9) . .
C7 C8 C9 120.8(9) . .
C6 C8 C9 120.2(9) . .
C10 C9 C11 117.6(9) . .
C10 C9 C8 121.7(9) . .
C11 C9 C8 120.7(9) . .
C9 C10 C15 121.2(9) . .
C9 C10 H10 119.4 . .
C15 C10 H10 119.4 . .
C12 C11 C9 120.7(9) . .
C12 C11 H11 119.7 . .
C9 C11 H11 119.7 . .
C14 C12 C11 119.9(9) . .
C14 C12 C13 121.8(9) . .
C11 C12 C13 118.3(9) . .
O6 C13 O5 123.2(9) . .
O6 C13 C12 119.1(9) . .
O5 C13 C12 117.6(9) . .
C12 C14 C15 120.9(9) . .
C12 C14 H14 119.5 . .
C15 C14 H14 119.5 . .
C14 C15 C10 119.3(9) . .
C14 C15 C16 121.8(9) . .
C10 C15 C16 118.9(8) . .
O8 C16 O7 122.5(9) . .
O8 C16 C15 121.8(8) . .
O7 C16 C15 115.7(8) . .
O10 C17 O9 123.1(9) . .
O10 C17 C18 119.5(9) . .
O9 C17 C18 117.3(9) . .
C19 C18 C23 120.0(9) . .
C19 C18 C17 119.5(9) . .
C23 C18 C17 120.6(9) . .
C20 C19 C18 119.6(9) . .
C20 C19 H19 120.2 . .
C18 C19 H19 120.2 . .
C19 C20 C22 119.8(9) . .
C19 C20 C21 119.2(9) . .
C22 C20 C21 120.8(9) . .
O12 C21 O11 119.3(9) . .
O12 C21 C20 121.6(9) . .
O11 C21 C20 119.1(9) . .
C24 C22 C20 121.1(9) . .
C24 C22 H22 119.5 . .
C20 C22 H22 119.5 . .
C24 C23 C18 120.4(9) . .
C24 C23 H23 119.8 . .
C18 C23 H23 119.8 . .
C22 C24 C23 119.0(9) . .
C22 C24 C25 121.5(9) . .
C23 C24 C25 119.4(9) . .
C26 C25 C27 116.9(9) . .
C26 C25 C24 122.7(9) . .
C27 C25 C24 120.4(9) . .
C25 C26 C31 121.5(9) . .
C25 C26 H26 119.3 . .
C31 C26 H26 119.3 . .
C28 C27 C25 122.7(9) . .
C28 C27 H27 118.7 . .
C25 C27 H27 118.7 . .
C27 C28 C30 119.7(9) . .
C27 C28 C29 120.8(9) . .
C30 C28 C29 119.4(9) . .
O14 C29 O13 123.1(10) . .
O14 C29 C28 122.5(9) . .
O13 C29 C28 114.4(9) . .
C31 C30 C28 118.5(9) . .
C31 C30 H30 120.8 . .
C28 C30 H30 120.8 . .
C26 C31 C30 120.6(9) . .
C26 C31 C32 118.5(9) . .
C30 C31 C32 120.8(9) . .
O16 C32 O15 121.5(9) . .
O16 C32 C31 121.5(10) . .
O15 C32 C31 117.0(9) . .
N4 C33 N3 125.7(10) . .
N4 C33 N1 123.2(10) . .
N3 C33 N1 111.1(9) . .
N5 C34 N2 123.4(9) . .
N5 C34 N3 124.9(9) . .
N2 C34 N3 111.7(9) . .
N9 C35 N6 124.9(9) . .
N9 C35 N8 123.1(9) . .
N6 C35 N8 112.0(9) . .
N7 C36 N8 113.4(9) . .
N7 C36 N10 124.6(9) . .
N8 C36 N10 121.8(9) . .
N11 C37 H37A 109.5 . .
N11 C37 H37B 109.5 . .
H37A C37 H37B 109.5 . .
N11 C37 H37C 109.5 . .
H37A C37 H37C 109.5 . .
H37B C37 H37C 109.5 . .
N11 C38 H38A 109.5 . .
N11 C38 H38B 109.5 . .
H38A C38 H38B 109.5 . .
N11 C38 H38C 109.5 . .
H38A C38 H38C 109.5 . .
H38B C38 H38C 109.5 . .
N12 C39 H39A 109.5 . .
N12 C39 H39B 109.5 . .
H39A C39 H39B 109.5 . .
N12 C39 H39C 109.5 . .
H39A C39 H39C 109.5 . .
H39B C39 H39C 109.5 . .
N12 C40 H40A 109.5 . .
N12 C40 H40B 109.5 . .
H40A C40 H40B 109.5 . .
N12 C40 H40C 109.5 . .
H40A C40 H40C 109.5 . .
H40B C40 H40C 109.5 . .

loop_
_geom_bond_atom_site_label_1
_geom_bond_atom_site_label_2
_geom_bond_distance
_geom_bond_site_symmetry_2
Co1 O1 1.909(8) .
Co1 N6 1.958(8) .
Co1 O5 1.988(7) 2_464
Co1 N1 1.994(8) .
Co2 O13 1.925(7) 2_474
Co2 N2 1.950(8) .
Co2 O9 1.990(8) .
Co2 N7 1.998(9) .
Co3 O11 2.021(7) 2_575
Co3 O3 2.066(6) 2_565
Co3 N3 2.100(8) .
Co3 O17 2.101(8) .
Co3 O16 2.145(7) .
Co4 O7 1.949(7) 1_454
Co4 O15 1.952(7) 1_454
Co4 O4 1.969(7) 2_464
Co4 N8 2.013(9) .
N1 C33 1.366(14) .
N1 N2 1.400(11) .
N2 C34 1.344(13) .
N3 C33 1.341(14) .
N3 C34 1.362(13) .
N4 C33 1.314(14) .
N4 H4A 0.8600 .
N4 H4B 0.8600 .
N5 C34 1.325(13) .
N5 H5A 0.8600 .
N5 H5B 0.8600 .
N6 C35 1.335(13) .
N6 N7 1.421(12) .
N7 C36 1.309(14) .
N8 C35 1.342(13) .
N8 C36 1.357(13) .
N9 C35 1.332(13) .
N9 H9A 0.8600 .
N9 H9B 0.8600 .
N10 C36 1.365(13) .
N10 H10A 0.8600 .
N10 H10B 0.8600 .
N11 C37 1.447(15) .
N11 C38 1.496(16) .
N11 H11B 0.8735 .
N11 H11A 0.8776 .
N12 C39 1.453(15) .
N12 C40 1.475(19) .
N12 H12B 0.9187 .
N12 H12A 0.9223 .
O1 C1 1.283(13) .
O2 C1 1.227(13) .
O3 C5 1.272(13) .
O4 C5 1.257(13) .
O5 C13 1.295(13) .
O6 C13 1.225(13) .
O7 C16 1.282(11) .
O8 C16 1.243(12) .
O9 C17 1.284(12) .
O10 C17 1.236(12) .
O11 C21 1.279(12) .
O12 C21 1.250(12) .
O13 C29 1.296(12) .
O14 C29 1.226(13) .
O15 C32 1.283(13) .
O16 C32 1.249(13) .
O17 H17A 0.9133 .
O17 H17B 0.9048 .
C1 C2 1.501(14) .
C2 C3 1.385(14) .
C2 C7 1.409(14) .
C3 C4 1.388(15) .
C3 H3 0.9300 .
C4 C6 1.414(15) .
C4 C5 1.481(13) .
C6 C8 1.395(14) .
C6 H6 0.9300 .
C7 C8 1.358(15) .
C7 H7 0.9300 .
C8 C9 1.493(14) .
C9 C10 1.398(14) .
C9 C11 1.410(14) .
C10 C15 1.405(14) .
C10 H10 0.9300 .
C11 C12 1.402(14) .
C11 H11 0.9300 .
C12 C14 1.369(14) .
C12 C13 1.499(14) .
C14 C15 1.380(14) .
C14 H14 0.9300 .
C15 C16 1.498(13) .
C17 C18 1.505(13) .
C18 C19 1.388(14) .
C18 C23 1.395(14) .
C19 C20 1.386(14) .
C19 H19 0.9300 .
C20 C22 1.391(13) .
C20 C21 1.482(13) .
C22 C24 1.377(13) .
C22 H22 0.9300 .
C23 C24 1.390(14) .
C23 H23 0.9300 .
C24 C25 1.490(14) .
C25 C26 1.388(14) .
C25 C27 1.403(15) .
C26 C31 1.393(14) .
C26 H26 0.9300 .
C27 C28 1.376(15) .
C27 H27 0.9300 .
C28 C30 1.403(14) .
C28 C29 1.504(14) .
C30 C31 1.395(14) .
C30 H30 0.9300 .
C31 C32 1.492(13) .
C37 H37A 0.9600 .
C37 H37B 0.9600 .
C37 H37C 0.9600 .
C38 H38A 0.9600 .
C38 H38B 0.9600 .
C38 H38C 0.9600 .
C39 H39A 0.9600 .
C39 H39B 0.9600 .
C39 H39C 0.9600 .
C40 H40A 0.9600 .
C40 H40B 0.9600 .
C40 H40C 0.9600 .
